data_7713889
loop_
_publ_author_name
'Brouillet, Etienne Volcan'
'Brown, Scott'
'Kennedy, Alan'
'Rae, Annabel'
'Walton, Heather'
'Robertson, Stuart Duncan'

_publ_section_title
;
 Atom economic access to cationic magnesium complexes
;
_journal_name_full 'Dalton Transactions'
_journal_paper_doi 10.1039/D3DT02669H
_journal_year 2023
_chemical_formula_sum 'C22 H25 Ga O'
_chemical_formula_weight 375.14
_space_group_crystal_system monoclinic
_space_group_IT_number 14
_space_group_name_Hall '-P 2ybc'
_space_group_name_H-M_alt 'P 1 21/c 1'
_atom_sites_solution_hydrogens geom
_audit_creation_method SHELXL-2018/3
_audit_update_record
;
2023-08-15 deposited with the CCDC.	2023-09-01 downloaded from the CCDC.
;
_cell_angle_alpha 90
_cell_angle_beta 100.416(1)
_cell_angle_gamma 90
_cell_formula_units_Z 4
_cell_length_a 12.2499(2)
_cell_length_b 7.4542(1)
_cell_length_c 21.2085(3)
_cell_measurement_reflns_used 7425
_cell_measurement_temperature 123(2)
_cell_measurement_theta_max 72.9430
_cell_measurement_theta_min 6.7670
_cell_volume 1904.70(5)
_computing_cell_refinement CrysalisPro
_computing_data_collection CrysalisPro
_computing_data_reduction CrysalisPro
_computing_publication_material 'SHELXL-2018 in WinGX'
_computing_structure_refinement 'SHELXL-2018/3 (Sheldrick, 2018)'
_computing_structure_solution SIR92
_diffrn_ambient_temperature 123(2)
_diffrn_measured_fraction_theta_full 0.999
_diffrn_measured_fraction_theta_max 0.983
_diffrn_measurement_device_type 'Rigaku Gemini CCD'
_diffrn_measurement_method 'omega scans'
_diffrn_radiation_type CuK\a
_diffrn_radiation_wavelength 1.54184
_diffrn_reflns_av_R_equivalents 0.0324
_diffrn_reflns_av_unetI/netI 0.0211
_diffrn_reflns_Laue_measured_fraction_full 0.999
_diffrn_reflns_Laue_measured_fraction_max 0.983
_diffrn_reflns_limit_h_max 13
_diffrn_reflns_limit_h_min -14
_diffrn_reflns_limit_k_max 6
_diffrn_reflns_limit_k_min -9
_diffrn_reflns_limit_l_max 26
_diffrn_reflns_limit_l_min -25
_diffrn_reflns_number 12719
_diffrn_reflns_point_group_measured_fraction_full 0.999
_diffrn_reflns_point_group_measured_fraction_max 0.983
_diffrn_reflns_theta_full 70.000
_diffrn_reflns_theta_max 73.145
_diffrn_reflns_theta_min 3.669
_diffrn_source 'sealed tube'
_exptl_absorpt_coefficient_mu 1.993
_exptl_absorpt_correction_T_max 1.00000
_exptl_absorpt_correction_T_min 0.64743
_exptl_absorpt_correction_type multi-scan
_exptl_absorpt_process_details
;
CrysAlisPro, Agilent Technologies,
Version 1.171.37.35 (release 13-08-2014 CrysAlis171 .NET)
(compiled Aug 13 2014,18:06:01)
Empirical absorption correction using spherical harmonics,
 implemented in SCALE3 ABSPACK scaling algorithm.
;
_exptl_crystal_colour colourless
_exptl_crystal_density_diffrn 1.308
_exptl_crystal_description fragment
_exptl_crystal_F_000 784
_exptl_crystal_size_max 0.500
_exptl_crystal_size_mid 0.400
_exptl_crystal_size_min 0.200
_refine_diff_density_max 0.546
_refine_diff_density_min -0.310
_refine_diff_density_rms 0.056
_refine_ls_extinction_method none
_refine_ls_goodness_of_fit_ref 1.072
_refine_ls_hydrogen_treatment constr
_refine_ls_matrix_type full
_refine_ls_number_parameters 219
_refine_ls_number_reflns 3757
_refine_ls_number_restraints 0
_refine_ls_restrained_S_all 1.072
_refine_ls_R_factor_all 0.0294
_refine_ls_R_factor_gt 0.0281
_refine_ls_shift/su_max 0.001
_refine_ls_shift/su_mean 0.000
_refine_ls_structure_factor_coef Fsqd
_refine_ls_weighting_details 'w=1/[\s^2^(Fo^2^)+(0.0462P)^2^+0.6370P] where P=(Fo^2^+2Fc^2^)/3'
_refine_ls_weighting_scheme calc
_refine_ls_wR_factor_gt 0.0758
_refine_ls_wR_factor_ref 0.0767
_reflns_Friedel_coverage 0.000
_reflns_number_gt 3575
_reflns_number_total 3757
_reflns_threshold_expression 'I > 2\s(I)'
_cod_data_source_file d3dt02669h2.cif
_cod_data_source_block evb292
_cod_original_sg_symbol_H-M 'P 21/c'
_cod_database_code 7713889
_shelx_shelxl_version_number 2018/3
_shelx_space_group_comment
;
The symmetry employed for this shelxl refinement is uniquely defined
by the following loop, which should always be used as a source of
symmetry information in preference to the above space-group names.
They are only intended as comments.
;
_shelx_estimated_absorpt_t_min 0.436
_shelx_estimated_absorpt_t_max 0.691

loop_
_space_group_symop_operation_xyz
'x, y, z'
'-x, y+1/2, -z+1/2'
'-x, -y, -z'
'x, -y-1/2, z-1/2'

loop_
_atom_site_label
_atom_site_type_symbol
_atom_site_fract_x
_atom_site_fract_y
_atom_site_fract_z
_atom_site_U_iso_or_equiv
_atom_site_adp_type
_atom_site_occupancy
_atom_site_site_symmetry_order
_atom_site_calc_flag
_atom_site_refinement_flags_posn
_atom_site_refinement_flags_adp
_atom_site_refinement_flags_occupancy
_atom_site_disorder_assembly
_atom_site_disorder_group
Ga1 Ga 0.25535(2) 0.68811(2) 0.58233(2) 0.01930(8) Uani 1 1 d . . . . .
O1 O 0.25695(8) 0.41423(15) 0.60393(5) 0.0232(2) Uani 1 1 d . . . . .
C1 C 0.39749(13) 0.7660(2) 0.63488(7) 0.0217(3) Uani 1 1 d . . . . .
C2 C 0.39855(14) 0.8670(2) 0.69052(7) 0.0256(3) Uani 1 1 d . . . . .
H2 H 0.330060 0.893173 0.703560 0.031 Uiso 1 1 calc R U . . .
C3 C 0.49663(16) 0.9305(2) 0.72754(8) 0.0330(4) Uani 1 1 d . . . . .
H3 H 0.494541 0.999896 0.764875 0.040 Uiso 1 1 calc R U . . .
C4 C 0.59695(15) 0.8918(3) 0.70946(9) 0.0385(4) Uani 1 1 d . . . . .
H4 H 0.664120 0.934599 0.734471 0.046 Uiso 1 1 calc R U . . .
C5 C 0.59979(15) 0.7907(3) 0.65501(10) 0.0372(4) Uani 1 1 d . . . . .
H5 H 0.668867 0.762928 0.642957 0.045 Uiso 1 1 calc R U . . .
C6 C 0.50113(14) 0.7300(2) 0.61794(8) 0.0282(3) Uani 1 1 d . . . . .
H6 H 0.503918 0.662435 0.580269 0.034 Uiso 1 1 calc R U . . .
C7 C 0.24580(13) 0.6776(2) 0.48853(7) 0.0217(3) Uani 1 1 d . . . . .
C8 C 0.32427(14) 0.7580(2) 0.45753(8) 0.0274(3) Uani 1 1 d . . . . .
H8 H 0.382466 0.826269 0.482007 0.033 Uiso 1 1 calc R U . . .
C9 C 0.31979(16) 0.7413(3) 0.39177(8) 0.0353(4) Uani 1 1 d . . . . .
H9 H 0.375007 0.796053 0.372003 0.042 Uiso 1 1 calc R U . . .
C10 C 0.23436(17) 0.6442(3) 0.35509(8) 0.0377(4) Uani 1 1 d . . . . .
H10 H 0.231247 0.631694 0.310220 0.045 Uiso 1 1 calc R U . . .
C11 C 0.15401(16) 0.5658(3) 0.38405(8) 0.0347(4) Uani 1 1 d . . . . .
H11 H 0.094778 0.500942 0.359033 0.042 Uiso 1 1 calc R U . . .
C12 C 0.15992(14) 0.5820(2) 0.44994(8) 0.0288(3) Uani 1 1 d . . . . .
H12 H 0.104359 0.526992 0.469346 0.035 Uiso 1 1 calc R U . . .
C13 C 0.11941(12) 0.7607(2) 0.61389(7) 0.0215(3) Uani 1 1 d . . . . .
C14 C 0.03037(13) 0.8425(2) 0.57297(8) 0.0257(3) Uani 1 1 d . . . . .
H14 H 0.033156 0.854042 0.528677 0.031 Uiso 1 1 calc R U . . .
C15 C -0.06222(14) 0.9074(2) 0.59576(9) 0.0309(4) Uani 1 1 d . . . . .
H15 H -0.121214 0.962502 0.567054 0.037 Uiso 1 1 calc R U . . .
C16 C -0.06815(14) 0.8917(2) 0.65994(9) 0.0320(4) Uani 1 1 d . . . . .
H16 H -0.130959 0.936427 0.675419 0.038 Uiso 1 1 calc R U . . .
C17 C 0.01790(15) 0.8102(2) 0.70180(8) 0.0297(4) Uani 1 1 d . . . . .
H17 H 0.013983 0.798344 0.745936 0.036 Uiso 1 1 calc R U . . .
C18 C 0.11011(13) 0.7459(2) 0.67869(7) 0.0244(3) Uani 1 1 d . . . . .
H18 H 0.168452 0.690291 0.707715 0.029 Uiso 1 1 calc R U . . .
C19 C 0.35439(14) 0.3042(2) 0.60337(9) 0.0283(4) Uani 1 1 d . . . . .
H19A H 0.355079 0.204969 0.634444 0.034 Uiso 1 1 calc R U . . .
H19B H 0.421624 0.377820 0.617555 0.034 Uiso 1 1 calc R U . . .
C20 C 0.35885(19) 0.2269(3) 0.53859(11) 0.0492(5) Uani 1 1 d . . . . .
H20A H 0.292901 0.152820 0.524400 0.074 Uiso 1 1 calc R U . . .
H20B H 0.425631 0.152903 0.541179 0.074 Uiso 1 1 calc R U . . .
H20C H 0.360934 0.324511 0.507869 0.074 Uiso 1 1 calc R U . . .
C21 C 0.15556(14) 0.3127(2) 0.60287(9) 0.0290(4) Uani 1 1 d . . . . .
H21A H 0.154646 0.208636 0.573774 0.035 Uiso 1 1 calc R U . . .
H21B H 0.090868 0.389353 0.586006 0.035 Uiso 1 1 calc R U . . .
C22 C 0.14611(17) 0.2473(3) 0.66880(10) 0.0379(4) Uani 1 1 d . . . . .
H22A H 0.210365 0.172122 0.685695 0.057 Uiso 1 1 calc R U . . .
H22B H 0.077917 0.176956 0.666409 0.057 Uiso 1 1 calc R U . . .
H22C H 0.143891 0.350405 0.697230 0.057 Uiso 1 1 calc R U . . .

loop_
_atom_site_aniso_label
_atom_site_aniso_U_11
_atom_site_aniso_U_22
_atom_site_aniso_U_33
_atom_site_aniso_U_23
_atom_site_aniso_U_13
_atom_site_aniso_U_12
Ga1 0.01719(12) 0.02439(13) 0.01575(11) -0.00101(6) 0.00144(7) -0.00024(6)
O1 0.0188(5) 0.0232(5) 0.0280(5) 0.0013(4) 0.0054(4) -0.0014(4)
C1 0.0208(7) 0.0224(7) 0.0198(7) 0.0022(6) -0.0015(5) -0.0018(6)
C2 0.0282(8) 0.0228(7) 0.0235(7) 0.0016(6) -0.0012(6) 0.0019(6)
C3 0.0423(10) 0.0248(8) 0.0263(8) -0.0006(6) -0.0088(7) -0.0035(7)
C4 0.0306(9) 0.0342(9) 0.0432(10) 0.0042(8) -0.0130(7) -0.0099(7)
C5 0.0216(8) 0.0401(10) 0.0480(11) 0.0049(8) 0.0016(8) -0.0043(7)
C6 0.0246(8) 0.0303(8) 0.0297(8) 0.0004(7) 0.0049(6) -0.0033(7)
C7 0.0212(7) 0.0257(8) 0.0171(7) 0.0004(5) 0.0008(6) 0.0016(6)
C8 0.0256(8) 0.0309(8) 0.0250(8) 0.0031(7) 0.0030(6) -0.0007(7)
C9 0.0369(10) 0.0447(10) 0.0266(8) 0.0102(8) 0.0124(7) 0.0064(8)
C10 0.0501(11) 0.0449(10) 0.0166(7) 0.0009(7) 0.0025(7) 0.0142(9)
C11 0.0413(10) 0.0347(9) 0.0234(8) -0.0037(7) -0.0064(7) 0.0001(8)
C12 0.0298(8) 0.0313(8) 0.0233(7) 0.0014(6) -0.0006(6) -0.0049(7)
C13 0.0190(7) 0.0236(7) 0.0218(7) -0.0032(6) 0.0034(6) -0.0006(6)
C14 0.0239(8) 0.0269(7) 0.0250(7) 0.0000(6) 0.0008(6) -0.0003(6)
C15 0.0201(8) 0.0295(8) 0.0409(9) -0.0003(7) -0.0007(7) 0.0019(6)
C16 0.0216(8) 0.0316(9) 0.0449(9) -0.0062(7) 0.0118(7) -0.0019(6)
C17 0.0287(9) 0.0342(9) 0.0285(8) -0.0044(6) 0.0117(7) -0.0047(6)
C18 0.0231(8) 0.0272(8) 0.0224(7) -0.0010(6) 0.0027(6) -0.0008(6)
C19 0.0210(8) 0.0260(8) 0.0373(9) 0.0010(6) 0.0039(7) 0.0023(6)
C20 0.0404(11) 0.0560(13) 0.0531(13) -0.0161(11) 0.0139(9) 0.0121(10)
C21 0.0223(8) 0.0314(9) 0.0336(9) -0.0054(6) 0.0062(7) -0.0077(6)
C22 0.0402(10) 0.0349(10) 0.0434(10) -0.0010(8) 0.0204(8) -0.0097(8)

loop_
_atom_type_symbol
_atom_type_description
_atom_type_scat_dispersion_real
_atom_type_scat_dispersion_imag
_atom_type_scat_source
Ga Ga -1.2846 0.7763 'International Tables Vol C Tables 4.2.6.8 and 6.1.1.4'
O O 0.0492 0.0322 'International Tables Vol C Tables 4.2.6.8 and 6.1.1.4'
C C 0.0181 0.0091 'International Tables Vol C Tables 4.2.6.8 and 6.1.1.4'
H H 0.0000 0.0000 'International Tables Vol C Tables 4.2.6.8 and 6.1.1.4'

loop_
_geom_angle_atom_site_label_1
_geom_angle_atom_site_label_2
_geom_angle_atom_site_label_3
_geom_angle
_geom_angle_site_symmetry_1
_geom_angle_site_symmetry_3
_geom_angle_publ_flag
C7 Ga1 C1 117.75(6) . . ?
C7 Ga1 C13 116.85(6) . . ?
C1 Ga1 C13 115.98(6) . . ?
C7 Ga1 O1 100.29(5) . . ?
C1 Ga1 O1 101.00(5) . . ?
C13 Ga1 O1 99.67(5) . . ?
C19 O1 C21 114.11(12) . . ?
C19 O1 Ga1 121.68(9) . . ?
C21 O1 Ga1 122.11(9) . . ?
C2 C1 C6 116.59(14) . . ?
C2 C1 Ga1 120.46(12) . . ?
C6 C1 Ga1 122.91(12) . . ?
C3 C2 C1 122.28(16) . . ?
C3 C2 H2 118.9 . . ?
C1 C2 H2 118.9 . . ?
C4 C3 C2 119.45(16) . . ?
C4 C3 H3 120.3 . . ?
C2 C3 H3 120.3 . . ?
C3 C4 C5 120.18(16) . . ?
C3 C4 H4 119.9 . . ?
C5 C4 H4 119.9 . . ?
C4 C5 C6 119.85(18) . . ?
C4 C5 H5 120.1 . . ?
C6 C5 H5 120.1 . . ?
C5 C6 C1 121.65(16) . . ?
C5 C6 H6 119.2 . . ?
C1 C6 H6 119.2 . . ?
C8 C7 C12 116.79(14) . . ?
C8 C7 Ga1 122.55(12) . . ?
C12 C7 Ga1 120.62(12) . . ?
C9 C8 C7 121.89(16) . . ?
C9 C8 H8 119.1 . . ?
C7 C8 H8 119.1 . . ?
C10 C9 C8 119.82(17) . . ?
C10 C9 H9 120.1 . . ?
C8 C9 H9 120.1 . . ?
C11 C10 C9 119.79(15) . . ?
C11 C10 H10 120.1 . . ?
C9 C10 H10 120.1 . . ?
C10 C11 C12 119.88(16) . . ?
C10 C11 H11 120.1 . . ?
C12 C11 H11 120.1 . . ?
C11 C12 C7 121.80(16) . . ?
C11 C12 H12 119.1 . . ?
C7 C12 H12 119.1 . . ?
C18 C13 C14 116.60(14) . . ?
C18 C13 Ga1 122.12(11) . . ?
C14 C13 Ga1 121.11(11) . . ?
C15 C14 C13 121.65(15) . . ?
C15 C14 H14 119.2 . . ?
C13 C14 H14 119.2 . . ?
C16 C15 C14 120.15(16) . . ?
C16 C15 H15 119.9 . . ?
C14 C15 H15 119.9 . . ?
C15 C16 C17 119.87(15) . . ?
C15 C16 H16 120.1 . . ?
C17 C16 H16 120.1 . . ?
C16 C17 C18 119.64(16) . . ?
C16 C17 H17 120.2 . . ?
C18 C17 H17 120.2 . . ?
C17 C18 C13 122.08(15) . . ?
C17 C18 H18 119.0 . . ?
C13 C18 H18 119.0 . . ?
O1 C19 C20 113.03(15) . . ?
O1 C19 H19A 109.0 . . ?
C20 C19 H19A 109.0 . . ?
O1 C19 H19B 109.0 . . ?
C20 C19 H19B 109.0 . . ?
H19A C19 H19B 107.8 . . ?
C19 C20 H20A 109.5 . . ?
C19 C20 H20B 109.5 . . ?
H20A C20 H20B 109.5 . . ?
C19 C20 H20C 109.5 . . ?
H20A C20 H20C 109.5 . . ?
H20B C20 H20C 109.5 . . ?
O1 C21 C22 111.34(14) . . ?
O1 C21 H21A 109.4 . . ?
C22 C21 H21A 109.4 . . ?
O1 C21 H21B 109.4 . . ?
C22 C21 H21B 109.4 . . ?
H21A C21 H21B 108.0 . . ?
C21 C22 H22A 109.5 . . ?
C21 C22 H22B 109.5 . . ?
H22A C22 H22B 109.5 . . ?
C21 C22 H22C 109.5 . . ?
H22A C22 H22C 109.5 . . ?
H22B C22 H22C 109.5 . . ?

loop_
_geom_bond_atom_site_label_1
_geom_bond_atom_site_label_2
_geom_bond_distance
_geom_bond_site_symmetry_2
_geom_bond_publ_flag
Ga1 C7 1.9730(15) . ?
Ga1 C1 1.9773(15) . ?
Ga1 C13 1.9793(15) . ?
Ga1 O1 2.0917(11) . ?
O1 C19 1.4498(19) . ?
O1 C21 1.4512(19) . ?
C1 C2 1.398(2) . ?
C1 C6 1.407(2) . ?
C2 C3 1.394(2) . ?
C2 H2 0.9500 . ?
C3 C4 1.382(3) . ?
C3 H3 0.9500 . ?
C4 C5 1.384(3) . ?
C4 H4 0.9500 . ?
C5 C6 1.393(3) . ?
C5 H5 0.9500 . ?
C6 H6 0.9500 . ?
C7 C8 1.394(2) . ?
C7 C12 1.405(2) . ?
C8 C9 1.391(2) . ?
C8 H8 0.9500 . ?
C9 C10 1.389(3) . ?
C9 H9 0.9500 . ?
C10 C11 1.380(3) . ?
C10 H10 0.9500 . ?
C11 C12 1.391(2) . ?
C11 H11 0.9500 . ?
C12 H12 0.9500 . ?
C13 C18 1.404(2) . ?
C13 C14 1.404(2) . ?
C14 C15 1.397(2) . ?
C14 H14 0.9500 . ?
C15 C16 1.381(3) . ?
C15 H15 0.9500 . ?
C16 C17 1.389(3) . ?
C16 H16 0.9500 . ?
C17 C18 1.395(2) . ?
C17 H17 0.9500 . ?
C18 H18 0.9500 . ?
C19 C20 1.500(3) . ?
C19 H19A 0.9900 . ?
C19 H19B 0.9900 . ?
C20 H20A 0.9800 . ?
C20 H20B 0.9800 . ?
C20 H20C 0.9800 . ?
C21 C22 1.505(2) . ?
C21 H21A 0.9900 . ?
C21 H21B 0.9900 . ?
C22 H22A 0.9800 . ?
C22 H22B 0.9800 . ?
C22 H22C 0.9800 . ?

loop_
_geom_torsion_atom_site_label_1
_geom_torsion_atom_site_label_2
_geom_torsion_atom_site_label_3
_geom_torsion_atom_site_label_4
_geom_torsion
_geom_torsion_site_symmetry_1
_geom_torsion_site_symmetry_2
_geom_torsion_site_symmetry_3
_geom_torsion_site_symmetry_4
_geom_torsion_publ_flag
C6 C1 C2 C3 0.4(2) . . . . ?
Ga1 C1 C2 C3 -177.43(12) . . . . ?
C1 C2 C3 C4 -0.7(3) . . . . ?
C2 C3 C4 C5 0.0(3) . . . . ?
C3 C4 C5 C6 0.8(3) . . . . ?
C4 C5 C6 C1 -1.1(3) . . . . ?
C2 C1 C6 C5 0.4(2) . . . . ?
Ga1 C1 C6 C5 178.24(14) . . . . ?
C12 C7 C8 C9 -1.6(2) . . . . ?
Ga1 C7 C8 C9 176.43(13) . . . . ?
C7 C8 C9 C10 0.9(3) . . . . ?
C8 C9 C10 C11 0.4(3) . . . . ?
C9 C10 C11 C12 -1.0(3) . . . . ?
C10 C11 C12 C7 0.3(3) . . . . ?
C8 C7 C12 C11 0.9(2) . . . . ?
Ga1 C7 C12 C11 -177.11(13) . . . . ?
C18 C13 C14 C15 0.6(2) . . . . ?
Ga1 C13 C14 C15 -174.78(13) . . . . ?
C13 C14 C15 C16 -0.2(3) . . . . ?
C14 C15 C16 C17 -0.4(3) . . . . ?
C15 C16 C17 C18 0.4(3) . . . . ?
C16 C17 C18 C13 0.1(3) . . . . ?
C14 C13 C18 C17 -0.6(2) . . . . ?
Ga1 C13 C18 C17 174.79(13) . . . . ?
C21 O1 C19 C20 76.11(19) . . . . ?
Ga1 O1 C19 C20 -87.76(17) . . . . ?
C19 O1 C21 C22 81.74(17) . . . . ?
Ga1 O1 C21 C22 -114.48(14) . . . . ?
